data_7241988
loop_
_publ_author_name
'Hou, Qin'
'Yang, Qingfeng'
'Miao, Chengxia'
'Duan, Junling'
'Zhang, Yuanhong'
'Ai, Shiyun'

_publ_section_title
;
 Efficient removal of Pb2+ and Cd2+ using a Cu(i)--Br coordination polymer
 constructed with an amino-rich ligand
;
_journal_issue 6
_journal_name_full CrystEngComm
_journal_page_first 1489
_journal_page_last 1496
_journal_paper_doi 10.1039/D0CE01785J
_journal_volume 23
_journal_year 2021
_chemical_formula_moiety 'C3 H6 Br Cu N6'
_chemical_formula_sum 'C3 H6 Br Cu N6'
_chemical_formula_weight 269.59
_space_group_crystal_system triclinic
_space_group_IT_number 2
_space_group_name_Hall '-P 1'
_space_group_name_H-M_alt 'P -1'
_atom_sites_solution_hydrogens mixed
_audit_creation_date 2019-05-07
_audit_creation_method
;
Olex2 1.2
(compiled 2017.08.10 svn.r3458 for OlexSys, GUI svn.r5381)
;
_audit_update_record
;
2020-11-05 deposited with the CCDC.	2020-12-28 downloaded from the CCDC.
;
_cell_angle_alpha 81.17(4)
_cell_angle_beta 79.73(2)
_cell_angle_gamma 77.77(2)
_cell_formula_units_Z 2
_cell_length_a 3.849(6)
_cell_length_b 9.074(15)
_cell_length_c 10.642(17)
_cell_measurement_reflns_used 511
_cell_measurement_temperature 296(2)
_cell_measurement_theta_max 23.171
_cell_measurement_theta_min 2.313
_cell_volume 354.8(10)
_computing_cell_refinement 'SAINT v7.60A (Bruker, 2009)'
_computing_data_reduction 'SAINT v7.60A (Bruker, 2009)'
_computing_molecular_graphics 'Olex2 (Dolomanov et al., 2009)'
_computing_publication_material 'Olex2 (Dolomanov et al., 2009)'
_computing_structure_refinement 'ShelXL (Sheldrick, 2015)'
_computing_structure_solution 'SHELXS-97 (Sheldrick, 1990)'
_diffrn_ambient_temperature 296.15
_diffrn_measured_fraction_theta_full 0.977
_diffrn_measured_fraction_theta_max 0.977
_diffrn_measurement_device_type 'CCD Area Detector'
_diffrn_radiation_type MoK\a
_diffrn_radiation_wavelength 0.71073
_diffrn_reflns_av_R_equivalents 0.0504
_diffrn_reflns_av_unetI/netI 0.1048
_diffrn_reflns_Laue_measured_fraction_full 0.977
_diffrn_reflns_Laue_measured_fraction_max 0.977
_diffrn_reflns_limit_h_max 4
_diffrn_reflns_limit_h_min -4
_diffrn_reflns_limit_k_max 10
_diffrn_reflns_limit_k_min -9
_diffrn_reflns_limit_l_max 12
_diffrn_reflns_limit_l_min -12
_diffrn_reflns_number 1723
_diffrn_reflns_point_group_measured_fraction_full 0.977
_diffrn_reflns_point_group_measured_fraction_max 0.977
_diffrn_reflns_theta_full 25.092
_diffrn_reflns_theta_max 25.092
_diffrn_reflns_theta_min 1.959
_exptl_absorpt_coefficient_mu 8.643
_exptl_absorpt_correction_T_max 0.2854
_exptl_absorpt_correction_T_min 0.1457
_exptl_absorpt_correction_type multi-scan
_exptl_crystal_colour yellowish
_exptl_crystal_colour_modifier yellowish
_exptl_crystal_density_diffrn 2.523
_exptl_crystal_density_method 'not measured'
_exptl_crystal_description block
_exptl_crystal_F_000 260
_exptl_crystal_size_max 0.26
_exptl_crystal_size_mid 0.21
_exptl_crystal_size_min 0.16
_refine_diff_density_max 1.148
_refine_diff_density_min -1.143
_refine_diff_density_rms 0.239
_refine_ls_extinction_method none
_refine_ls_goodness_of_fit_ref 0.985
_refine_ls_hydrogen_treatment constr
_refine_ls_matrix_type full
_refine_ls_number_parameters 102
_refine_ls_number_reflns 1235
_refine_ls_number_restraints 0
_refine_ls_restrained_S_all 0.985
_refine_ls_R_factor_all 0.0985
_refine_ls_R_factor_gt 0.0686
_refine_ls_shift/su_max 0.000
_refine_ls_shift/su_mean 0.000
_refine_ls_structure_factor_coef Fsqd
_refine_ls_weighting_details 'w=1/[\s^2^(Fo^2^)+(0.1148P)^2^] where P=(Fo^2^+2Fc^2^)/3'
_refine_ls_weighting_scheme calc
_refine_ls_wR_factor_gt 0.1737
_refine_ls_wR_factor_ref 0.1887
_reflns_Friedel_coverage 0.000
_reflns_number_gt 851
_reflns_number_total 1235
_reflns_threshold_expression 'I > 2\s(I)'
_cod_data_source_file d0ce01785j2.cif
_cod_data_source_block h
_cod_depositor_comments 'Adding full bibliography for 7241988.cif.'
_cod_original_cell_volume 354.9(10)
_cod_database_code 7241988
_shelx_shelxl_version_number 2018/3
_shelx_space_group_comment
;
The symmetry employed for this shelxl refinement is uniquely defined
by the following loop, which should always be used as a source of
symmetry information in preference to the above space-group names.
They are only intended as comments.
;
_shelx_estimated_absorpt_t_max 0.338
_shelx_estimated_absorpt_t_min 0.212
_olex2_refinement_description
;
1. Fixed Uiso
 At 1.2 times of:
  All N(H,H) groups
2.a Rotating group:
 N4(H4A,H4B), N6(H6A,H6B)
2.b X=CH2 refined with riding coordinates:
 N5(H5A,H5B)
;
_olex2_submission_special_instructions 'No special instructions were received'

loop_
_space_group_symop_operation_xyz
'x, y, z'
'-x, -y, -z'

loop_
_atom_site_label
_atom_site_type_symbol
_atom_site_fract_x
_atom_site_fract_y
_atom_site_fract_z
_atom_site_U_iso_or_equiv
_atom_site_adp_type
_atom_site_occupancy
_atom_site_site_symmetry_order
_atom_site_calc_flag
_atom_site_refinement_flags_posn
_atom_site_refinement_flags_adp
_atom_site_refinement_flags_occupancy
_atom_site_disorder_assembly
_atom_site_disorder_group
N4 N 0.358(3) 0.0736(13) 0.3551(10) 0.043(3) Uani 1 1 d . . . . .
H4A H 0.536145 0.011092 0.383983 0.052 Uiso 1 1 d GR . . . .
H4B H 0.245397 0.129350 0.414130 0.052 Uiso 1 1 d GR . . . .
Br1 Br 0.1387(3) 0.67989(13) 0.41167(11) 0.0303(4) Uani 1 1 d . . . . .
Cu1 Cu 0.4118(5) 0.3791(2) 0.43868(15) 0.0484(6) Uani 1 1 d . . . . .
N1 N 0.557(2) 0.2959(10) 0.2704(8) 0.027(2) Uani 1 1 d . . . . .
N6 N 0.814(3) 0.5027(10) 0.1770(10) 0.031(2) Uani 1 1 d . . . . .
H6A H 0.870209 0.551353 0.102554 0.037 Uiso 1 1 d GR . . . .
H6B H 0.635574 0.558112 0.219655 0.037 Uiso 1 1 d GR . . . .
N2 N 0.531(3) 0.1118(10) 0.1382(9) 0.033(2) Uani 1 1 d . . . . .
C1 C 0.484(3) 0.1617(12) 0.2505(11) 0.029(3) Uani 1 1 d . . . . .
C2 C 0.671(3) 0.2030(12) 0.0380(11) 0.029(3) Uani 1 1 d . . . . .
N3 N 0.769(3) 0.3356(10) 0.0454(9) 0.026(2) Uani 1 1 d . . . . .
C3 C 0.713(3) 0.3742(11) 0.1632(11) 0.025(3) Uani 1 1 d . . . . .
N5 N 0.710(3) 0.1606(11) -0.0785(10) 0.041(3) Uani 1 1 d . . . . .
H5A H 0.646285 0.077986 -0.087800 0.049 Uiso 1 1 calc R . . . .
H5B H 0.798091 0.215643 -0.144592 0.049 Uiso 1 1 calc R . . . .

loop_
_atom_site_aniso_label
_atom_site_aniso_U_11
_atom_site_aniso_U_22
_atom_site_aniso_U_33
_atom_site_aniso_U_23
_atom_site_aniso_U_13
_atom_site_aniso_U_12
N4 0.049(7) 0.044(6) 0.031(6) 0.008(5) 0.001(5) -0.010(5)
Br1 0.0292(7) 0.0360(7) 0.0266(7) -0.0036(5) 0.0002(5) -0.0122(5)
Cu1 0.0569(12) 0.0642(12) 0.0281(10) -0.0137(8) 0.0029(8) -0.0226(10)
N1 0.027(5) 0.037(5) 0.019(5) -0.007(4) -0.007(4) -0.005(4)
N6 0.036(6) 0.031(5) 0.026(6) -0.010(4) 0.007(5) -0.012(5)
N2 0.044(6) 0.028(5) 0.027(6) -0.005(4) 0.001(5) -0.013(5)
C1 0.035(7) 0.018(5) 0.033(7) -0.003(5) -0.005(6) -0.006(5)
C2 0.042(7) 0.030(6) 0.016(6) 0.002(5) -0.001(5) -0.012(5)
N3 0.031(5) 0.031(5) 0.019(5) -0.009(4) -0.002(4) -0.009(4)
C3 0.023(6) 0.019(5) 0.030(7) 0.010(5) -0.006(5) -0.005(5)
N5 0.066(7) 0.037(6) 0.026(6) -0.001(5) -0.002(6) -0.030(6)

loop_
_atom_type_symbol
_atom_type_description
_atom_type_scat_dispersion_real
_atom_type_scat_dispersion_imag
_atom_type_scat_source
C C 0.0033 0.0016 'International Tables Vol C Tables 4.2.6.8 and 6.1.1.4'
H H 0.0000 0.0000 'International Tables Vol C Tables 4.2.6.8 and 6.1.1.4'
Br Br -0.2901 2.4595 'International Tables Vol C Tables 4.2.6.8 and 6.1.1.4'
Cu Cu 0.3201 1.2651 'International Tables Vol C Tables 4.2.6.8 and 6.1.1.4'
N N 0.0061 0.0033 'International Tables Vol C Tables 4.2.6.8 and 6.1.1.4'

loop_
_geom_angle_atom_site_label_1
_geom_angle_atom_site_label_2
_geom_angle_atom_site_label_3
_geom_angle
_geom_angle_site_symmetry_1
_geom_angle_site_symmetry_3
_geom_angle_publ_flag
Cu1 Br1 Cu1 100.83(14) 2_666 2_566 ?
Cu1 Br1 Cu1 69.76(8) 2_666 . ?
Cu1 Br1 Cu1 87.49(10) 2_566 . ?
Br1 Cu1 Br1 110.24(7) 2_666 . ?
Br1 Cu1 Br1 92.51(10) 2_566 . ?
Br1 Cu1 Br1 100.83(14) 2_666 2_566 ?
Br1 Cu1 Cu1 51.63(10) . 2_666 ?
Br1 Cu1 Cu1 101.35(12) 2_566 2_666 ?
Br1 Cu1 Cu1 58.62(9) 2_666 2_666 ?
N1 Cu1 Br1 120.7(3) . 2_566 ?
N1 Cu1 Br1 117.1(3) . 2_666 ?
N1 Cu1 Br1 112.4(3) . . ?
N1 Cu1 Cu1 136.7(3) . 2_666 ?
C1 N1 Cu1 122.8(8) . . ?
C1 N1 C3 114.4(10) . . ?
C3 N1 Cu1 122.6(7) . . ?
C1 N2 C2 115.0(9) . . ?
N4 C1 N1 116.9(11) . . ?
N2 C1 N4 118.0(10) . . ?
N2 C1 N1 125.1(10) . . ?
N2 C2 N3 125.8(10) . . ?
N5 C2 N2 117.3(10) . . ?
N5 C2 N3 116.9(9) . . ?
C3 N3 C2 114.1(9) . . ?
N6 C3 N1 117.7(10) . . ?
N3 C3 N1 125.4(9) . . ?
N3 C3 N6 116.9(9) . . ?

loop_
_geom_bond_atom_site_label_1
_geom_bond_atom_site_label_2
_geom_bond_distance
_geom_bond_site_symmetry_2
_geom_bond_publ_flag
N4 C1 1.347(15) . ?
Br1 Cu1 2.699(5) . ?
Br1 Cu1 2.479(3) 2_666 ?
Br1 Cu1 2.516(3) 2_566 ?
Cu1 Cu1 2.967(5) 2_666 ?
Cu1 N1 1.992(10) . ?
N1 C1 1.360(13) . ?
N1 C3 1.363(13) . ?
N6 C3 1.339(13) . ?
N2 C1 1.312(15) . ?
N2 C2 1.351(14) . ?
C2 N3 1.352(13) . ?
C2 N5 1.328(15) . ?
N3 C3 1.322(15) . ?
